data_1516912
loop_
_publ_author_name
'Jiao Guo'
'Jin Yang'
'Ying-Ying Liu'
'Jian-Fang Ma'

_publ_section_title
;
 Two new polyoxometalate-templated supramolecular compounds constructed by
 a new tridentate ligand
 2,4,6-tris[1-(4-oxidroxypyridinium)-ylmethyl]-mesitylene
;
_journal_name_full
;
Inorganica Chimica Acta
;
_journal_page_first 51
_journal_page_last 58
_journal_volume 400
_journal_year 2013
_chemical_formula_moiety 'O40 Si W12, 2(C27 H29 N3 O3), 6(H2 O)'
_chemical_formula_sum 'C54 H70 N6 O52 Si W12'
_chemical_formula_weight 3869.23
_space_group_IT_number 14
_symmetry_cell_setting monoclinic
_symmetry_space_group_name_Hall '-P 2ybc'
_symmetry_space_group_name_H-M 'P 1 21/c 1'
_atom_sites_solution_hydrogens geom
_atom_sites_solution_primary direct
_atom_sites_solution_secondary difmap
_cell_angle_alpha 90.00
_cell_angle_beta 111.482(4)
_cell_angle_gamma 90.00
_cell_formula_units_Z 2
_cell_length_a 13.756(5)
_cell_length_b 23.821(8)
_cell_length_c 12.814(5)
_cell_measurement_reflns_used 7018
_cell_measurement_temperature 293(2)
_cell_measurement_theta_max 25.4
_cell_measurement_theta_min 3.2
_cell_volume 3907(2)
_computing_cell_refinement CrysAlis
_computing_data_collection 'CrysAlis (Oxford Diffraction, 2006)'
_computing_data_reduction CrysAlis
_computing_structure_refinement 'SHELXL-97 (Sheldrick, 1997)'
_computing_structure_solution 'SHELXS-97 (Sheldrick, 1997)'
_diffrn_ambient_temperature 293(2)
_diffrn_detector_area_resol_mean 10.0
_diffrn_measured_fraction_theta_full 0.994
_diffrn_measured_fraction_theta_max 0.994
_diffrn_measurement_device_type 'Oxford Diffraction Gemini R Ultra'
_diffrn_measurement_method '\w scan'
_diffrn_radiation_monochromator graphite
_diffrn_radiation_source 'fine-focus sealed tube'
_diffrn_radiation_type MoK\a
_diffrn_radiation_wavelength 0.71069
_diffrn_reflns_av_R_equivalents 0.0487
_diffrn_reflns_av_sigmaI/netI 0.0739
_diffrn_reflns_limit_h_max 16
_diffrn_reflns_limit_h_min -16
_diffrn_reflns_limit_k_max 28
_diffrn_reflns_limit_k_min -21
_diffrn_reflns_limit_l_max 11
_diffrn_reflns_limit_l_min -15
_diffrn_reflns_number 15753
_diffrn_reflns_theta_full 25.00
_diffrn_reflns_theta_max 25.35
_diffrn_reflns_theta_min 3.22
_exptl_absorpt_coefficient_mu 17.711
_exptl_absorpt_correction_T_max 0.041
_exptl_absorpt_correction_T_min 0.041
_exptl_absorpt_correction_type multi-scan
_exptl_absorpt_process_details
;
CrysAlis (Oxford Diffraction, 2006)
;
_exptl_crystal_colour colorless
_exptl_crystal_density_diffrn 3.279
_exptl_crystal_density_method 'not measured'
_exptl_crystal_description block
_exptl_crystal_F_000 3484
_exptl_crystal_size_max 0.20
_exptl_crystal_size_mid 0.18
_exptl_crystal_size_min 0.18
_refine_diff_density_max 2.782
_refine_diff_density_min -2.893
_refine_diff_density_rms 0.384
_refine_ls_extinction_method none
_refine_ls_goodness_of_fit_ref 1.218
_refine_ls_hydrogen_treatment constr
_refine_ls_matrix_type full
_refine_ls_number_parameters 585
_refine_ls_number_reflns 7106
_refine_ls_number_restraints 153
_refine_ls_restrained_S_all 1.222
_refine_ls_R_factor_all 0.0911
_refine_ls_R_factor_gt 0.0764
_refine_ls_shift/su_max 0.000
_refine_ls_shift/su_mean 0.000
_refine_ls_structure_factor_coef Fsqd
_refine_ls_weighting_details 'calc w=1/[\s^2^(Fo^2^)+(0.0297P)^2^+212.5332P] where P=(Fo^2^+2Fc^2^)/3'
_refine_ls_weighting_scheme calc
_refine_ls_wR_factor_gt 0.1563
_refine_ls_wR_factor_ref 0.1637
_reflns_number_gt 6002
_reflns_number_total 7106
_reflns_threshold_expression >2\s(I)
_cod_data_source_file ICA-2013-400-51-58-2.cif
_cod_data_source_block compound-2
_cod_original_sg_symbol_Hall '-p 2ybc'
_cod_original_sg_symbol_H-M 'p 21/c'
_cod_database_code 1516912

loop_
_symmetry_equiv_pos_as_xyz
'x, y, z'
'-x, y+1/2, -z+1/2'
'-x, -y, -z'
'x, -y-1/2, z-1/2'

loop_
_atom_site_label
_atom_site_type_symbol
_atom_site_fract_x
_atom_site_fract_y
_atom_site_fract_z
_atom_site_U_iso_or_equiv
_atom_site_adp_type
_atom_site_occupancy
_atom_site_symmetry_multiplicity
_atom_site_calc_flag
_atom_site_refinement_flags
C1 C 0.230(2) 0.6323(12) 0.070(2) 0.046(6) Uani 1 1 d U
C2 C 0.173(2) 0.6743(12) 0.099(2) 0.047(6) Uani 1 1 d U
C3 C 0.203(2) 0.6865(12) 0.218(2) 0.047(6) Uani 1 1 d U
C4 C 0.286(2) 0.6612(11) 0.289(2) 0.050(8) Uani 1 1 d .
C5 C 0.351(2) 0.6217(13) 0.259(2) 0.048(7) Uani 1 1 d .
C6 C 0.320(2) 0.6082(13) 0.148(3) 0.052(6) Uani 1 1 d U
C7 C 0.448(2) 0.5981(13) 0.339(3) 0.065(9) Uani 1 1 d .
H7A H 0.4839 0.6262 0.3933 0.097 Uiso 1 1 calc R
H7B H 0.4915 0.5858 0.3000 0.097 Uiso 1 1 calc R
H7C H 0.4318 0.5667 0.3773 0.097 Uiso 1 1 calc R
C8 C 0.199(3) 0.6209(17) -0.056(2) 0.085(12) Uani 1 1 d .
H8A H 0.1974 0.5812 -0.0691 0.128 Uiso 1 1 calc R
H8B H 0.2495 0.6380 -0.0820 0.128 Uiso 1 1 calc R
H8C H 0.1313 0.6366 -0.0964 0.128 Uiso 1 1 calc R
C9 C 0.145(3) 0.7293(15) 0.258(3) 0.079(11) Uani 1 1 d .
H9A H 0.0878 0.7437 0.1959 0.118 Uiso 1 1 calc R
H9B H 0.1917 0.7595 0.2945 0.118 Uiso 1 1 calc R
H9C H 0.1196 0.7120 0.3109 0.118 Uiso 1 1 calc R
C10 C 0.321(2) 0.6707(12) 0.416(2) 0.053(8) Uani 1 1 d .
H10A H 0.2604 0.6736 0.4368 0.064 Uiso 1 1 calc R
H10B H 0.3613 0.6382 0.4547 0.064 Uiso 1 1 calc R
C11 C 0.378(3) 0.5678(15) 0.103(3) 0.066(8) Uani 1 1 d U
H11A H 0.3375 0.5622 0.0238 0.079 Uiso 1 1 calc R
H11B H 0.4438 0.5846 0.1093 0.079 Uiso 1 1 calc R
C12 C 0.083(3) 0.7076(16) 0.021(3) 0.075(10) Uani 1 1 d .
H12A H 0.0879 0.7461 0.0476 0.090 Uiso 1 1 calc R
H12B H 0.0869 0.7081 -0.0530 0.090 Uiso 1 1 calc R
C13 C 0.432(2) 0.7491(14) 0.396(2) 0.059(8) Uani 1 1 d U
H13 H 0.4144 0.7393 0.3205 0.071 Uiso 1 1 calc R
C14 C 0.504(3) 0.7907(16) 0.437(3) 0.072(9) Uani 1 1 d U
H14 H 0.5383 0.8062 0.3934 0.086 Uiso 1 1 calc R
C15 C 0.525(2) 0.8093(13) 0.545(2) 0.050(7) Uani 1 1 d .
C16 C 0.469(2) 0.7825(13) 0.605(2) 0.051(7) Uani 1 1 d .
H16 H 0.4765 0.7954 0.6758 0.061 Uiso 1 1 calc R
C17 C 0.4063(19) 0.7388(12) 0.5603(18) 0.043(6) Uani 1 1 d .
H17 H 0.3757 0.7201 0.6042 0.051 Uiso 1 1 calc R
C18 C -0.038(2) 0.6267(13) -0.012(2) 0.046(7) Uani 1 1 d .
H18 H 0.0121 0.6040 -0.0235 0.055 Uiso 1 1 calc R
C19 C -0.133(2) 0.6061(11) -0.023(2) 0.052(7) Uani 1 1 d .
H19 H -0.1474 0.5690 -0.0461 0.062 Uiso 1 1 calc R
C20 C -0.209(2) 0.6357(13) -0.002(2) 0.047(7) Uani 1 1 d .
C21 C -0.189(2) 0.6921(12) 0.025(3) 0.058(8) Uani 1 1 d .
H21 H -0.2387 0.7144 0.0376 0.070 Uiso 1 1 calc R
C22 C -0.093(2) 0.7151(13) 0.033(3) 0.057(8) Uani 1 1 d .
H22 H -0.0801 0.7529 0.0501 0.069 Uiso 1 1 calc R
C23 C 0.481(2) 0.4835(15) 0.171(3) 0.062(8) Uani 1 1 d U
H23 H 0.5283 0.4990 0.1421 0.074 Uiso 1 1 calc R
C24 C 0.505(2) 0.4324(18) 0.221(3) 0.078(11) Uani 1 1 d .
H24 H 0.5668 0.4136 0.2288 0.093 Uiso 1 1 calc R
C25 C 0.432(3) 0.411(2) 0.259(3) 0.079(11) Uani 1 1 d .
C26 C 0.344(3) 0.4387(17) 0.248(3) 0.075(11) Uani 1 1 d .
H26 H 0.2953 0.4230 0.2743 0.089 Uiso 1 1 calc R
C27 C 0.3262(18) 0.4890(13) 0.199(2) 0.046(7) Uani 1 1 d .
H27 H 0.2653 0.5084 0.1907 0.055 Uiso 1 1 calc R
N1 N 0.3858(17) 0.7212(9) 0.4554(16) 0.043(5) Uani 1 1 d .
N2 N -0.0185(18) 0.6824(10) 0.015(2) 0.056(6) Uani 1 1 d .
N3 N 0.3984(17) 0.5122(12) 0.159(2) 0.065(8) Uani 1 1 d .
O1 O 0.0674(18) 0.4780(11) 0.431(2) 0.018(6) Uani 0.50 1 d PU
O2 O -0.0404(19) 0.5336(11) 0.376(2) 0.019(6) Uani 0.50 1 d P
O1W O 0.6730(19) 0.8229(15) 0.825(2) 0.111(11) Uani 1 1 d .
O3 O -0.0906(13) 0.3574(9) 0.5243(14) 0.053(5) Uani 1 1 d U
O2W O 0.728(2) 0.7215(18) 0.737(3) 0.144(15) Uani 1 1 d .
O4 O -0.2181(18) 0.4396(9) 0.2656(17) 0.068(5) Uani 1 1 d U
O3W O 0.642(6) 0.669(4) 0.580(6) 0.31(2) Uani 1 1 d U
O5 O -0.2507(17) 0.4300(9) 0.4529(16) 0.066(6) Uani 1 1 d U
O6 O -0.0658(14) 0.3689(10) 0.3313(16) 0.061(5) Uani 1 1 d U
O7 O 0.0976(12) 0.3546(11) 0.5209(14) 0.070(8) Uani 1 1 d .
O8 O -0.1701(17) 0.5930(10) 0.277(2) 0.078(5) Uani 1 1 d U
O9 O 0.0651(14) 0.3048(8) 0.6947(16) 0.050(5) Uani 1 1 d .
O10 O 0.0669(13) 0.5252(7) 0.1276(13) 0.042(4) Uani 1 1 d .
O11 O -0.0993(15) 0.5076(10) 0.192(2) 0.073(5) Uani 1 1 d U
O12 O 0.0500(15) 0.4395(9) 0.2616(16) 0.063(5) Uani 1 1 d U
O13 O 0.1817(14) 0.5226(8) 0.3559(15) 0.054(5) Uani 1 1 d U
O14 O 0.2097(15) 0.4230(9) 0.4494(16) 0.060(5) Uani 1 1 d U
O15 O 0.5924(13) 0.8482(8) 0.5931(15) 0.053(5) Uani 1 1 d .
H15 H 0.6196 0.8594 0.5497 0.080 Uiso 1 1 calc R
O16 O 0.457(2) 0.3595(17) 0.304(2) 0.124(13) Uani 1 1 d .
H16A H 0.4096 0.3479 0.3234 0.186 Uiso 1 1 calc R
O17 O -0.2974(14) 0.6127(9) -0.0100(16) 0.058(5) Uani 1 1 d .
O18 O -0.0244(16) 0.4087(11) 0.718(2) 0.077(6) Uani 1 1 d U
O19 O 0.3783(13) 0.4926(9) 0.5025(16) 0.056(5) Uani 1 1 d U
O20 O -0.2816(19) 0.5266(11) 0.3512(18) 0.078(7) Uani 1 1 d U
O21 O -0.3154(11) 0.5231(8) 0.1240(13) 0.044(5) Uani 1 1 d .
O22 O 0.1158(15) 0.3306(9) 0.3188(16) 0.059(5) Uani 1 1 d U
O23 O -0.011(2) 0.4341(12) 0.476(2) 0.026(6) Uani 0.50 1 d PU
O24 O -0.2542(13) 0.3350(8) 0.3319(17) 0.056(5) Uani 1 1 d .
O26 O -0.123(2) 0.4788(12) 0.432(2) 0.025(6) Uani 0.50 1 d PU
Si1 Si 0.0000 0.5000 0.5000 0.0171(15) Uani 1 2 d SU
W1 W 0.07933(7) 0.38594(4) 0.37607(7) 0.0266(2) Uani 1 1 d .
W2 W -0.21141(7) 0.51837(5) 0.24487(8) 0.0389(3) Uani 1 1 d U
W3 W 0.04479(7) 0.36842(4) 0.63565(8) 0.0322(2) Uani 1 1 d .
W4 W 0.04533(7) 0.51904(5) 0.24775(8) 0.0345(3) Uani 1 1 d U
W5 W -0.17380(7) 0.38828(4) 0.38547(7) 0.0293(2) Uani 1 1 d U
W6 W 0.25720(6) 0.49473(4) 0.50197(8) 0.0303(2) Uani 1 1 d .

loop_
_atom_site_aniso_label
_atom_site_aniso_U_11
_atom_site_aniso_U_22
_atom_site_aniso_U_33
_atom_site_aniso_U_23
_atom_site_aniso_U_13
_atom_site_aniso_U_12
C1 0.043(12) 0.047(16) 0.048(14) -0.027(11) 0.016(10) -0.029(9)
C2 0.050(14) 0.040(15) 0.057(16) -0.004(12) 0.026(13) -0.022(10)
C3 0.052(10) 0.046(11) 0.049(10) 0.009(8) 0.027(8) -0.010(8)
C4 0.09(2) 0.030(15) 0.036(13) -0.012(12) 0.032(15) -0.035(15)
C5 0.052(16) 0.053(19) 0.047(15) -0.009(14) 0.026(13) -0.025(14)
C6 0.038(12) 0.051(17) 0.076(18) -0.014(13) 0.029(11) -0.022(10)
C7 0.052(17) 0.034(17) 0.08(2) -0.007(15) -0.010(15) -0.007(15)
C8 0.09(3) 0.11(3) 0.052(19) -0.05(2) 0.022(18) -0.03(2)
C9 0.07(2) 0.07(2) 0.13(3) 0.00(2) 0.06(2) -0.010(19)
C10 0.09(2) 0.042(17) 0.049(15) -0.016(13) 0.054(16) -0.031(16)
C11 0.067(10) 0.065(12) 0.075(11) -0.003(9) 0.036(9) -0.005(8)
C12 0.07(2) 0.06(2) 0.08(2) 0.015(19) 0.023(19) -0.021(19)
C13 0.067(11) 0.060(12) 0.052(10) 0.003(8) 0.025(8) -0.017(9)
C14 0.075(12) 0.075(13) 0.066(12) 0.005(9) 0.026(9) -0.014(9)
C15 0.055(16) 0.049(19) 0.041(14) -0.022(13) 0.012(13) -0.001(15)
C16 0.057(17) 0.06(2) 0.041(14) 0.008(14) 0.025(13) 0.009(15)
C17 0.041(14) 0.054(18) 0.025(12) -0.018(12) 0.004(10) -0.015(13)
C18 0.047(15) 0.053(19) 0.035(13) 0.003(13) 0.014(12) -0.009(14)
C19 0.048(16) 0.019(14) 0.068(18) 0.001(13) -0.002(14) 0.001(12)
C20 0.037(14) 0.06(2) 0.031(13) -0.001(13) -0.002(11) 0.021(14)
C21 0.060(19) 0.032(17) 0.09(2) -0.001(16) 0.035(17) 0.012(15)
C22 0.064(19) 0.030(16) 0.07(2) -0.010(14) 0.020(16) 0.005(15)
C23 0.051(11) 0.065(12) 0.072(11) -0.002(9) 0.026(9) 0.004(9)
C24 0.029(15) 0.10(3) 0.09(3) 0.00(2) 0.006(16) 0.001(18)
C25 0.06(2) 0.10(3) 0.07(2) -0.02(2) 0.014(18) 0.03(2)
C26 0.08(2) 0.10(3) 0.053(18) -0.008(19) 0.035(17) 0.05(2)
C27 0.027(12) 0.07(2) 0.040(14) -0.015(14) 0.007(11) 0.011(13)
N1 0.066(14) 0.042(14) 0.034(11) -0.021(10) 0.032(10) -0.025(11)
N2 0.046(13) 0.026(13) 0.072(16) 0.005(12) -0.006(12) -0.001(11)
N3 0.032(12) 0.08(2) 0.090(19) -0.024(16) 0.034(13) -0.004(13)
O1 0.012(8) 0.021(10) 0.020(9) 0.001(8) 0.005(7) -0.003(8)
O2 0.017(13) 0.017(15) 0.023(14) 0.004(12) 0.008(11) -0.004(12)
O1W 0.072(16) 0.18(3) 0.075(16) -0.022(18) 0.025(13) -0.058(19)
O3 0.034(7) 0.077(10) 0.046(8) 0.016(7) 0.014(6) 0.003(7)
O2W 0.11(2) 0.21(4) 0.15(3) 0.03(3) 0.08(2) 0.07(3)
O4 0.096(10) 0.054(6) 0.060(8) 0.014(6) 0.035(7) 0.026(7)
O3W 0.31(2) 0.31(2) 0.31(2) 0.0000(10) 0.114(9) 0.0000(10)
O5 0.094(10) 0.059(10) 0.055(8) 0.005(7) 0.037(7) 0.027(8)
O6 0.044(8) 0.074(10) 0.058(8) 0.014(7) 0.011(7) 0.000(7)
O7 0.019(8) 0.15(2) 0.032(9) 0.026(12) 0.003(7) 0.000(11)
O8 0.069(9) 0.067(7) 0.099(10) -0.034(8) 0.032(8) -0.005(7)
O9 0.049(10) 0.041(12) 0.070(12) 0.030(10) 0.031(9) 0.011(9)
O10 0.053(10) 0.036(11) 0.031(8) 0.007(8) 0.011(8) -0.006(9)
O11 0.046(6) 0.077(9) 0.098(10) -0.025(7) 0.029(7) 0.003(7)
O12 0.061(9) 0.052(9) 0.058(8) 0.008(7) -0.001(7) -0.017(7)
O13 0.048(8) 0.043(8) 0.052(8) 0.018(7) -0.006(6) -0.018(7)
O14 0.057(8) 0.049(9) 0.056(8) 0.011(7) -0.001(7) -0.020(7)
O15 0.048(11) 0.058(14) 0.056(11) -0.019(10) 0.022(9) -0.033(10)
O16 0.12(2) 0.19(4) 0.068(17) 0.02(2) 0.039(17) 0.08(3)
O17 0.036(10) 0.066(15) 0.061(12) -0.018(11) 0.005(9) -0.002(10)
O18 0.059(9) 0.075(10) 0.100(10) -0.027(8) 0.033(8) 0.007(8)
O19 0.037(7) 0.059(9) 0.072(9) 0.006(7) 0.019(7) 0.010(7)
O20 0.101(10) 0.081(11) 0.063(9) 0.002(8) 0.042(8) 0.011(8)
O21 0.022(8) 0.064(13) 0.035(9) -0.001(9) -0.003(7) 0.011(8)
O22 0.064(9) 0.049(9) 0.059(8) -0.021(7) 0.019(7) 0.018(7)
O23 0.032(10) 0.018(10) 0.027(10) -0.001(8) 0.011(8) 0.002(8)
O24 0.043(10) 0.051(13) 0.086(14) -0.045(11) 0.037(10) -0.020(9)
O26 0.025(6) 0.025(6) 0.025(6) 0.0000(10) 0.009(2) 0.0001(10)
Si1 0.0176(17) 0.0158(18) 0.0174(17) -0.0001(10) 0.0060(11) -0.0005(10)
W1 0.0290(5) 0.0191(5) 0.0345(5) -0.0039(4) 0.0148(4) 0.0018(4)
W2 0.0274(5) 0.0468(7) 0.0302(5) -0.0088(5) -0.0038(4) 0.0125(5)
W3 0.0273(5) 0.0173(5) 0.0515(6) 0.0056(4) 0.0136(4) 0.0008(4)
W4 0.0316(5) 0.0486(7) 0.0291(5) -0.0085(4) 0.0182(4) -0.0112(5)
W5 0.0368(5) 0.0189(5) 0.0296(5) -0.0034(4) 0.0092(4) -0.0079(4)
W6 0.0213(4) 0.0382(6) 0.0355(5) 0.0074(4) 0.0152(4) 0.0075(4)

loop_
_atom_type_symbol
_atom_type_description
_atom_type_scat_dispersion_real
_atom_type_scat_dispersion_imag
_atom_type_scat_source
C C 0.0033 0.0016 'International Tables Vol C Tables 4.2.6.8 and 6.1.1.4'
H H 0.0000 0.0000 'International Tables Vol C Tables 4.2.6.8 and 6.1.1.4'
N N 0.0061 0.0033 'International Tables Vol C Tables 4.2.6.8 and 6.1.1.4'
O O 0.0106 0.0060 'International Tables Vol C Tables 4.2.6.8 and 6.1.1.4'
Si Si 0.0817 0.0704 'International Tables Vol C Tables 4.2.6.8 and 6.1.1.4'
W W -0.8490 6.8722 'International Tables Vol C Tables 4.2.6.8 and 6.1.1.4'

loop_
_geom_angle_atom_site_label_1
_geom_angle_atom_site_label_2
_geom_angle_atom_site_label_3
_geom_angle
_geom_angle_site_symmetry_1
_geom_angle_site_symmetry_3
C2 C1 C6 122(2) . .
C2 C1 C8 116(3) . .
C6 C1 C8 121(3) . .
C1 C2 C3 117(3) . .
C1 C2 C12 127(3) . .
C3 C2 C12 116(3) . .
C4 C3 C2 119(3) . .
C4 C3 C9 120(3) . .
C2 C3 C9 121(3) . .
C3 C4 C5 125(2) . .
C3 C4 C10 122(3) . .
C5 C4 C10 113(3) . .
C6 C5 C4 116(3) . .
C6 C5 C7 120(3) . .
C4 C5 C7 124(3) . .
C5 C6 C1 120(3) . .
C5 C6 C11 123(3) . .
C1 C6 C11 116(3) . .
N1 C10 C4 113.7(19) . .
N3 C11 C6 115(3) . .
N2 C12 C2 110(2) . .
N1 C13 C14 124(3) . .
C13 C14 C15 119(3) . .
O15 C15 C14 124(3) . .
O15 C15 C16 120(2) . .
C14 C15 C16 116(3) . .
C17 C16 C15 121(3) . .
N1 C17 C16 123(2) . .
C19 C18 N2 118(3) . .
C18 C19 C20 125(3) . .
O17 C20 C19 122(3) . .
O17 C20 C21 122(2) . .
C19 C20 C21 116(3) . .
C20 C21 C22 120(3) . .
N2 C22 C21 121(3) . .
N3 C23 C24 125(3) . .
C23 C24 C25 115(3) . .
O16 C25 C26 125(4) . .
O16 C25 C24 113(3) . .
C26 C25 C24 122(4) . .
C27 C26 C25 120(4) . .
C26 C27 N3 120(3) . .
C17 N1 C13 117(2) . .
C17 N1 C10 119(2) . .
C13 N1 C10 124(2) . .
C22 N2 C18 120(2) . .
C22 N2 C12 120(3) . .
C18 N2 C12 119(3) . .
C23 N3 C27 118(3) . .
C23 N3 C11 122(3) . .
C27 N3 C11 120(2) . .
Si1 O1 O23 56.9(12) . .
Si1 O1 W1 126.8(14) . .
O23 O1 W1 69.9(13) . .
Si1 O1 W4 120.6(13) . .
O23 O1 W4 132.9(15) . .
W1 O1 W4 94.9(9) . .
Si1 O1 W6 119.7(13) . .
O23 O1 W6 132.3(16) . .
W1 O1 W6 94.7(9) . .
W4 O1 W6 91.9(8) . .
Si1 O2 W3 121.6(13) . 3_566
Si1 O2 W2 119.7(12) . .
W3 O2 W2 96.5(9) 3_566 .
Si1 O2 W4 120.6(13) . .
W3 O2 W4 96.4(9) 3_566 .
W2 O2 W4 96.1(9) . .
W5 O3 W3 138.1(11) . .
W5 O4 W2 137.5(12) . .
W5 O5 W6 137.6(13) . 3_566
W1 O6 W5 134.9(12) . .
W3 O7 W1 136.7(13) . .
W2 O8 W3 136.3(14) . 3_566
W4 O11 W2 136.4(12) . .
W1 O12 W4 137.9(12) . .
W4 O13 W6 138.5(10) . .
W6 O14 W1 138.0(12) . .
W4 O18 W3 139.4(15) 3_566 .
W6 O20 W2 136.9(14) 3_566 .
Si1 O23 O1 56.5(13) . .
Si1 O23 O26 58.9(13) . .
O1 O23 O26 95.9(19) . .
Si1 O23 W5 123.5(15) . .
O1 O23 W5 134.1(16) . .
O26 O23 W5 64.6(13) . .
Si1 O23 W1 123.0(15) . .
O1 O23 W1 66.5(12) . .
O26 O23 W1 132.5(16) . .
W5 O23 W1 95.7(10) . .
Si1 O23 W3 119.2(14) . .
O1 O23 W3 127.9(16) . .
O26 O23 W3 127.9(16) . .
W5 O23 W3 93.8(10) . .
W1 O23 W3 94.3(10) . .
Si1 O26 O23 54.9(12) . .
Si1 O26 W5 125.4(15) . .
O23 O26 W5 70.5(14) . .
Si1 O26 W6 120.2(14) . 3_566
O23 O26 W6 137.4(17) . 3_566
W5 O26 W6 98.0(10) . 3_566
Si1 O26 W2 116.1(14) . .
O23 O26 W2 127.1(16) . .
W5 O26 W2 96.4(10) . .
W6 O26 W2 94.2(9) 3_566 .
O1 Si1 O1 180.000(6) 3_566 .
O1 Si1 O23 66.6(13) 3_566 3_566
O1 Si1 O23 113.4(14) . 3_566
O1 Si1 O23 113.4(14) 3_566 .
O1 Si1 O23 66.6(13) . .
O23 Si1 O23 180.000(4) 3_566 .
O1 Si1 O26 107.2(13) 3_566 3_566
O1 Si1 O26 72.8(13) . 3_566
O23 Si1 O26 66.1(14) 3_566 3_566
O23 Si1 O26 113.9(14) . 3_566
O1 Si1 O26 72.8(13) 3_566 .
O1 Si1 O26 107.2(13) . .
O23 Si1 O26 113.9(14) 3_566 .
O23 Si1 O26 66.1(14) . .
O26 Si1 O26 180.0(19) 3_566 .
O1 Si1 O2 71.7(13) 3_566 3_566
O1 Si1 O2 108.3(13) . 3_566
O23 Si1 O2 108.2(13) 3_566 3_566
O23 Si1 O2 71.8(13) . 3_566
O26 Si1 O2 74.4(13) 3_566 3_566
O26 Si1 O2 105.6(13) . 3_566
O1 Si1 O2 108.3(13) 3_566 .
O1 Si1 O2 71.7(13) . .
O23 Si1 O2 71.8(13) 3_566 .
O23 Si1 O2 108.2(13) . .
O26 Si1 O2 105.6(13) 3_566 .
O26 Si1 O2 74.4(13) . .
O2 Si1 O2 180.000(4) 3_566 .
O22 W1 O12 101.9(10) . .
O22 W1 O6 98.6(10) . .
O12 W1 O6 90.5(8) . .
O22 W1 O14 101.6(10) . .
O12 W1 O14 88.0(8) . .
O6 W1 O14 159.6(10) . .
O22 W1 O7 99.3(11) . .
O12 W1 O7 158.7(10) . .
O6 W1 O7 87.7(7) . .
O14 W1 O7 86.4(8) . .
O22 W1 O1 160.2(10) . .
O12 W1 O1 64.9(9) . .
O6 W1 O1 96.3(9) . .
O14 W1 O1 64.7(9) . .
O7 W1 O1 94.2(10) . .
O22 W1 O23 156.2(10) . .
O12 W1 O23 95.1(10) . .
O6 W1 O23 64.5(9) . .
O14 W1 O23 95.4(10) . .
O7 W1 O23 65.0(10) . .
O1 W1 O23 43.6(9) . .
O21 W2 O8 103.1(10) . .
O21 W2 O4 97.3(9) . .
O8 W2 O4 159.3(10) . .
O21 W2 O11 101.8(9) . .
O8 W2 O11 89.3(10) . .
O4 W2 O11 90.2(10) . .
O21 W2 O20 99.5(9) . .
O8 W2 O20 86.5(10) . .
O4 W2 O20 86.5(10) . .
O11 W2 O20 158.7(10) . .
O21 W2 O2 158.6(9) . .
O8 W2 O2 63.5(10) . .
O4 W2 O2 98.0(9) . .
O11 W2 O2 63.3(9) . .
O20 W2 O2 96.2(9) . .
O21 W2 O26 151.4(9) . .
O8 W2 O26 98.5(10) . .
O4 W2 O26 61.0(9) . .
O11 W2 O26 96.9(10) . .
O20 W2 O26 63.2(9) . .
O2 W2 O26 49.9(9) . .
O9 W3 O7 98.4(10) . .
O9 W3 O3 99.7(9) . .
O7 W3 O3 86.7(7) . .
O9 W3 O8 101.9(10) . 3_566
O7 W3 O8 91.0(9) . 3_566
O3 W3 O8 158.4(10) . 3_566
O9 W3 O18 103.9(10) . .
O7 W3 O18 157.4(11) . .
O3 W3 O18 86.2(9) . .
O8 W3 O18 87.8(9) 3_566 .
O9 W3 O2 158.4(9) . 3_566
O7 W3 O2 97.7(10) . 3_566
O3 W3 O2 95.5(9) . 3_566
O8 W3 O2 63.5(10) 3_566 3_566
O18 W3 O2 61.7(10) . 3_566
O9 W3 O23 154.4(10) . .
O7 W3 O23 63.8(9) . .
O3 W3 O23 62.9(9) . .
O8 W3 O23 96.9(10) 3_566 .
O18 W3 O23 94.0(10) . .
O2 W3 O23 47.2(9) 3_566 .
O10 W4 O18 103.7(10) . 3_566
O10 W4 O11 100.4(9) . .
O18 W4 O11 89.5(10) 3_566 .
O10 W4 O13 102.0(8) . .
O18 W4 O13 89.0(9) 3_566 .
O11 W4 O13 157.2(9) . .
O10 W4 O12 99.3(9) . .
O18 W4 O12 156.9(10) 3_566 .
O11 W4 O12 83.4(10) . .
O13 W4 O12 89.1(8) . .
O10 W4 O2 157.2(9) . .
O18 W4 O2 62.1(10) 3_566 .
O11 W4 O2 63.8(9) . .
O13 W4 O2 95.6(9) . .
O12 W4 O2 95.2(9) . .
O10 W4 O1 155.5(8) . .
O18 W4 O1 96.9(10) 3_566 .
O11 W4 O1 92.9(9) . .
O13 W4 O1 64.7(8) . .
O12 W4 O1 61.7(9) . .
O2 W4 O1 46.9(9) . .
O24 W5 O5 101.1(9) . .
O24 W5 O3 100.0(10) . .
O5 W5 O3 91.3(8) . .
O24 W5 O4 101.1(11) . .
O5 W5 O4 87.9(9) . .
O3 W5 O4 158.6(10) . .
O24 W5 O6 98.8(9) . .
O5 W5 O6 159.9(10) . .
O3 W5 O6 88.0(8) . .
O4 W5 O6 85.6(9) . .
O24 W5 O26 158.1(10) . .
O5 W5 O26 63.2(10) . .
O3 W5 O26 95.8(9) . .
O4 W5 O26 64.9(10) . .
O6 W5 O26 96.8(9) . .
O24 W5 O23 156.9(10) . .
O5 W5 O23 96.9(10) . .
O3 W5 O23 65.1(9) . .
O4 W5 O23 93.8(10) . .
O6 W5 O23 64.6(9) . .
O26 W5 O23 45.0(10) . .
O19 W6 O20 100.3(10) . 3_566
O19 W6 O14 101.0(10) . .
O20 W6 O14 91.4(10) 3_566 .
O19 W6 O13 101.6(9) . .
O20 W6 O13 157.8(10) 3_566 .
O14 W6 O13 88.3(8) . .
O19 W6 O5 100.8(10) . 3_566
O20 W6 O5 87.7(10) 3_566 3_566
O14 W6 O5 158.0(9) . 3_566
O13 W6 O5 84.3(9) . 3_566
O19 W6 O26 155.9(10) . 3_566
O20 W6 O26 65.7(10) 3_566 3_566
O14 W6 O26 99.0(10) . 3_566
O13 W6 O26 92.4(9) . 3_566
O5 W6 O26 60.8(10) 3_566 3_566
O19 W6 O1 157.0(9) . .
O20 W6 O1 96.0(10) 3_566 .
O14 W6 O1 62.2(9) . .
O13 W6 O1 64.4(8) . .
O5 W6 O1 96.0(9) 3_566 .
O26 W6 O1 47.1(9) 3_566 .

loop_
_geom_bond_atom_site_label_1
_geom_bond_atom_site_label_2
_geom_bond_distance
_geom_bond_site_symmetry_2
C1 C2 1.40(4) .
C1 C6 1.40(4) .
C1 C8 1.54(4) .
C2 C3 1.44(4) .
C2 C12 1.50(4) .
C3 C4 1.31(4) .
C3 C9 1.50(4) .
C4 C5 1.45(4) .
C4 C10 1.54(3) .
C5 C6 1.36(4) .
C5 C7 1.47(4) .
C6 C11 1.49(4) .
C10 N1 1.47(3) .
C11 N3 1.49(4) .
C12 N2 1.50(4) .
C13 N1 1.34(3) .
C13 C14 1.36(4) .
C14 C15 1.38(4) .
C15 O15 1.30(3) .
C15 C16 1.42(4) .
C16 C17 1.34(4) .
C17 N1 1.34(3) .
C18 C19 1.35(4) .
C18 N2 1.37(3) .
C19 C20 1.37(4) .
C20 O17 1.30(3) .
C20 C21 1.39(4) .
C21 C22 1.39(4) .
C22 N2 1.37(4) .
C23 N3 1.29(4) .
C23 C24 1.36(5) .
C24 C25 1.37(5) .
C25 O16 1.34(5) .
C25 C26 1.35(4) .
C26 C27 1.33(5) .
C27 N3 1.38(4) .
O1 Si1 1.59(2) .
O1 O23 1.75(4) .
O1 W1 2.33(3) .
O1 W4 2.45(2) .
O1 W6 2.46(2) .
O2 Si1 1.69(2) .
O2 W3 2.34(3) 3_566
O2 W2 2.36(2) .
O2 W4 2.37(2) .
O3 W5 1.877(17) .
O3 W3 1.905(17) .
O4 W5 1.88(2) .
O4 W2 1.90(2) .
O5 W5 1.877(19) .
O5 W6 1.90(2) 3_566
O6 W1 1.908(18) .
O6 W5 1.91(2) .
O7 W3 1.892(18) .
O7 W1 1.929(17) .
O8 W2 1.87(2) .
O8 W3 1.91(2) 3_566
O9 W3 1.672(17) .
O10 W4 1.677(15) .
O11 W4 1.87(2) .
O11 W2 1.918(19) .
O12 W1 1.87(2) .
O12 W4 1.90(2) .
O13 W4 1.882(17) .
O13 W6 1.897(17) .
O14 W6 1.87(2) .
O14 W1 1.909(18) .
O18 W4 1.83(2) 3_566
O18 W3 1.92(2) .
O19 W6 1.664(17) .
O20 W6 1.86(2) 3_566
O20 W2 1.95(2) .
O21 W2 1.684(14) .
O22 W1 1.673(17) .
O23 Si1 1.60(3) .
O23 O26 1.78(4) .
O23 W5 2.38(3) .
O23 W1 2.38(3) .
O23 W3 2.46(3) .
O24 W5 1.659(17) .
O26 Si1 1.67(3) .
O26 W5 2.28(3) .
O26 W6 2.38(3) 3_566
O26 W2 2.45(3) .
Si1 O1 1.59(2) 3_566
Si1 O23 1.60(3) 3_566
Si1 O26 1.67(3) 3_566
Si1 O2 1.69(2) 3_566
W3 O8 1.91(2) 3_566
W3 O2 2.34(3) 3_566
W4 O18 1.83(2) 3_566
W6 O20 1.86(2) 3_566
W6 O5 1.90(2) 3_566
W6 O26 2.38(3) 3_566

loop_
_geom_hbond_atom_site_label_D
_geom_hbond_atom_site_label_H
_geom_hbond_atom_site_label_A
_geom_hbond_distance_DH
_geom_hbond_distance_HA
_geom_hbond_distance_DA
_geom_hbond_angle_DHA
_geom_hbond_site_symmetry_A
C7 H7B N3 0.96 2.51 2.97(4) 109.8 .
C27 H27 O10 0.93 2.58 3.45(3) 156.8 .
O15 H15 O17 0.82 1.72 2.53(3) 165.2 4_676
O16 H16A O3W 0.82 1.69 2.45(8) 153.2 3_666
C17 H17 O24 0.93 2.49 3.39(3) 163.6 3_566
C22 H22 O7 0.93 2.57 3.39(4) 147.7 2
C23 H23 O21 0.93 2.32 3.21(4) 160.8 1_655
